data_7247225
loop_
_publ_author_name
'Hu, Zheng-Hui'
'Gong, Chen'
'Sun, Shu-Qi'
'Liu, Xin-Yu'
'Gao, Ji-Xing'

_publ_section_title
;
 High temperature switchable dielectric properties in molecular crystal
 material 1,4,7-triazacyclononane trihydrochloride
;
_journal_issue 37
_journal_name_full CrystEngComm
_journal_page_first 5304
_journal_page_last 5309
_journal_paper_doi 10.1039/D3CE00706E
_journal_volume 25
_journal_year 2023
_chemical_formula_moiety 'C6 H18 N3, 3(Cl)'
_chemical_formula_sum 'C6 H18 Cl3 N3'
_chemical_formula_weight 238.58
_space_group_crystal_system trigonal
_space_group_IT_number 166
_space_group_name_Hall '-R 3 2"'
_space_group_name_H-M_alt 'R -3 m :H'
_atom_sites_solution_hydrogens difmap
_audit_creation_method SHELXL-2014/7
_audit_update_record
;
2022-01-26 deposited with the CCDC.	2023-08-17 downloaded from the CCDC.
;
_cell_angle_alpha 90
_cell_angle_beta 90
_cell_angle_gamma 120
_cell_formula_units_Z 3
_cell_length_a 8.0176(6)
_cell_length_b 8.0176(6)
_cell_length_c 15.1832(12)
_cell_measurement_reflns_used 626
_cell_measurement_temperature 403(2)
_cell_measurement_theta_max 28.8560
_cell_measurement_theta_min 3.9670
_cell_volume 845.25(11)
_computing_cell_refinement 'CrysAlisPro 1.171.39.46 (Rigaku OD, 2018)'
_computing_data_collection 'CrysAlisPro 1.171.39.46 (Rigaku OD, 2018)'
_computing_data_reduction 'CrysAlisPro 1.171.39.46 (Rigaku OD, 2018)'
_computing_molecular_graphics 'DIAMOND (Brandenburg & Putz, 2005)'
_computing_publication_material 'SHELXL-2014/7 (Sheldrick, 2014)'
_computing_structure_refinement 'SHELXL-2014/7 (Sheldrick, 2014)'
_computing_structure_solution 'SHELXL-2014/7 (Sheldrick, 2014)'
_diffrn_ambient_temperature 403(2)
_diffrn_measured_fraction_theta_full 1.000
_diffrn_measured_fraction_theta_max 0.988
_diffrn_measurement_device_type 'XtaLAB Synergy R, DW system, HyPix'
_diffrn_measurement_method 'four-circle diffractometer'
_diffrn_radiation_type MoK\a
_diffrn_radiation_wavelength 0.71073
_diffrn_reflns_av_R_equivalents 0.0087
_diffrn_reflns_av_unetI/netI 0.0070
_diffrn_reflns_Laue_measured_fraction_full 1.000
_diffrn_reflns_Laue_measured_fraction_max 0.988
_diffrn_reflns_limit_h_max 9
_diffrn_reflns_limit_h_min -9
_diffrn_reflns_limit_k_max 8
_diffrn_reflns_limit_k_min -2
_diffrn_reflns_limit_l_max 19
_diffrn_reflns_limit_l_min -17
_diffrn_reflns_number 1013
_diffrn_reflns_point_group_measured_fraction_full 1.000
_diffrn_reflns_point_group_measured_fraction_max 0.988
_diffrn_reflns_theta_full 25.242
_diffrn_reflns_theta_max 26.743
_diffrn_reflns_theta_min 3.226
_diffrn_source 'Rotating-anode X-ray tube'
_exptl_absorpt_coefficient_mu 0.771
_exptl_absorpt_correction_T_max 0.844
_exptl_absorpt_correction_T_min 0.838
_exptl_absorpt_correction_type multi-scan
_exptl_absorpt_process_details 'CrysAlisPro 1.171.39.46 (Rigaku OD, 2018)'
_exptl_crystal_colour Colourless
_exptl_crystal_density_diffrn 1.406
_exptl_crystal_description Block
_exptl_crystal_F_000 378
_exptl_crystal_size_max 0.230
_exptl_crystal_size_mid 0.230
_exptl_crystal_size_min 0.220
_refine_diff_density_max 0.524
_refine_diff_density_min -0.433
_refine_diff_density_rms 0.109
_refine_ls_extinction_method none
_refine_ls_goodness_of_fit_ref 1.002
_refine_ls_hydrogen_treatment constr
_refine_ls_matrix_type full
_refine_ls_number_parameters 23
_refine_ls_number_reflns 246
_refine_ls_number_restraints 19
_refine_ls_restrained_S_all 1.104
_refine_ls_R_factor_all 0.1271
_refine_ls_R_factor_gt 0.1164
_refine_ls_shift/su_max 0.005
_refine_ls_shift/su_mean 0.001
_refine_ls_structure_factor_coef Fsqd
_refine_ls_weighting_details 'w=1/[\s^2^(Fo^2^)+(0.2143P)^2^+5.0860P] where P=(Fo^2^+2Fc^2^)/3'
_refine_ls_weighting_scheme calc
_refine_ls_wR_factor_gt 0.3415
_refine_ls_wR_factor_ref 0.3539
_reflns_Friedel_coverage 0.000
_reflns_number_gt 210
_reflns_number_total 246
_reflns_threshold_expression 'I > 2\s(I)'
_cod_data_source_file d3ce00706e2.cif
_cod_data_source_block R-3m
_cod_depositor_comments 'Adding full bibliography for 7247224--7247225.cif.'
_cod_original_cell_volume 845.24(14)
_cod_original_sg_symbol_H-M 'R -3 m '
_cod_database_code 7247225
_shelx_shelxl_version_number 2014/7
_shelx_space_group_comment
;
The symmetry employed for this shelxl refinement is uniquely defined
by the following loop, which should always be used as a source of
symmetry information in preference to the above space-group names.
They are only intended as comments.
;
_shelx_estimated_absorpt_t_min 0.843
_shelx_estimated_absorpt_t_max 0.849

loop_
_space_group_symop_operation_xyz
'x, y, z'
'-y, x-y, z'
'-x+y, -x, z'
'y, x, -z'
'x-y, -y, -z'
'-x, -x+y, -z'
'x+2/3, y+1/3, z+1/3'
'-y+2/3, x-y+1/3, z+1/3'
'-x+y+2/3, -x+1/3, z+1/3'
'y+2/3, x+1/3, -z+1/3'
'x-y+2/3, -y+1/3, -z+1/3'
'-x+2/3, -x+y+1/3, -z+1/3'
'x+1/3, y+2/3, z+2/3'
'-y+1/3, x-y+2/3, z+2/3'
'-x+y+1/3, -x+2/3, z+2/3'
'y+1/3, x+2/3, -z+2/3'
'x-y+1/3, -y+2/3, -z+2/3'
'-x+1/3, -x+y+2/3, -z+2/3'
'-x, -y, -z'
'y, -x+y, -z'
'x-y, x, -z'
'-y, -x, z'
'-x+y, y, z'
'x, x-y, z'
'-x+2/3, -y+1/3, -z+1/3'
'y+2/3, -x+y+1/3, -z+1/3'
'x-y+2/3, x+1/3, -z+1/3'
'-y+2/3, -x+1/3, z+1/3'
'-x+y+2/3, y+1/3, z+1/3'
'x+2/3, x-y+1/3, z+1/3'
'-x+1/3, -y+2/3, -z+2/3'
'y+1/3, -x+y+2/3, -z+2/3'
'x-y+1/3, x+2/3, -z+2/3'
'-y+1/3, -x+2/3, z+2/3'
'-x+y+1/3, y+2/3, z+2/3'
'x+1/3, x-y+2/3, z+2/3'

loop_
_atom_site_label
_atom_site_type_symbol
_atom_site_fract_x
_atom_site_fract_y
_atom_site_fract_z
_atom_site_U_iso_or_equiv
_atom_site_adp_type
_atom_site_occupancy
_atom_site_site_symmetry_order
_atom_site_calc_flag
_atom_site_refinement_flags_posn
_atom_site_refinement_flags_adp
_atom_site_refinement_flags_occupancy
_atom_site_disorder_assembly
_atom_site_disorder_group
Cl1 Cl 0.6667 0.3333 0.0532(2) 0.0970(19) Uani 1 6 d S T P . .
Cl2 Cl 0.0000 0.0000 0.0000 0.145(3) Uani 1 12 d S T P . .
N1 N 0.0810(15) 0.6667 0.1667 0.095(4) Uani 0.5 2 d DS TU P . .
H1C H -0.0302 0.6667 0.1667 0.114 Uiso 0.5 2 d R U P . .
H1D H 0.0648 0.5483 0.1585 0.114 Uiso 0.25 1 d R U P . .
C1 C 0.207(4) 0.793(4) 0.2275(17) 0.223(14) Uani 0.5 2 d DS TU P . .
H1A H 0.1855 0.8688 0.2628 0.268 Uiso 0.25 1 d R U P . .
H1B H 0.2884 0.7124 0.2529 0.268 Uiso 0.5 2 d R U P . .
C2 C 0.2055(10) 0.7945(10) 0.1304(10) 0.082(4) Uani 0.5 2 d S TU P . .
H2A H 0.2878 0.7619 0.0963 0.099 Uiso 0.25 1 d R U P . .
H2B H 0.1857 0.8912 0.1060 0.099 Uiso 0.25 1 d R U P . .

loop_
_atom_site_aniso_label
_atom_site_aniso_U_11
_atom_site_aniso_U_22
_atom_site_aniso_U_33
_atom_site_aniso_U_23
_atom_site_aniso_U_13
_atom_site_aniso_U_12
Cl1 0.105(2) 0.105(2) 0.082(3) 0.000 0.000 0.0523(12)
Cl2 0.160(5) 0.160(5) 0.115(5) 0.000 0.000 0.080(2)
N1 0.060(4) 0.112(7) 0.129(8) -0.021(7) -0.011(3) 0.056(4)
C1 0.226(14) 0.226(14) 0.229(17) -0.001(7) 0.001(7) 0.123(10)
C2 0.105(6) 0.105(6) 0.076(6) 0.002(3) -0.002(3) 0.082(6)

loop_
_atom_type_symbol
_atom_type_description
_atom_type_scat_dispersion_real
_atom_type_scat_dispersion_imag
_atom_type_scat_source
C C 0.0033 0.0016 'International Tables Vol C Tables 4.2.6.8 and 6.1.1.4'
H H 0.0000 0.0000 'International Tables Vol C Tables 4.2.6.8 and 6.1.1.4'
N N 0.0061 0.0033 'International Tables Vol C Tables 4.2.6.8 and 6.1.1.4'
Cl Cl 0.1484 0.1585 'International Tables Vol C Tables 4.2.6.8 and 6.1.1.4'

loop_
_geom_angle_atom_site_label_1
_geom_angle_atom_site_label_2
_geom_angle_atom_site_label_3
_geom_angle
_geom_angle_site_symmetry_1
_geom_angle_site_symmetry_3
_geom_angle_publ_flag
C2 N1 C2 130.1(19) . 27 ?
C2 N1 C1 90.7(19) . 27 ?
C2 N1 C1 71.0(11) 27 27 ?
C2 N1 C1 71.0(11) . . ?
C2 N1 C1 90.7(19) 27 . ?
C1 N1 C1 136(4) 27 . ?
N1 C1 N1 95.2(17) 26_455 . ?
N1 C1 C2 47.6(8) 26_455 . ?
N1 C1 C2 47.6(8) . . ?
N1 C1 C2 119(2) 26_455 27 ?
N1 C1 C2 39.7(8) . 27 ?
C2 C1 C2 78.5(12) . 27 ?
N1 C1 C2 39.7(8) 26_455 26_455 ?
N1 C1 C2 119(2) . 26_455 ?
C2 C1 C2 78.5(12) . 26_455 ?
C2 C1 C2 117(3) 27 26_455 ?
N1 C2 N1 122.9(13) . 26_455 ?
N1 C2 C1 61.5(7) . . ?
N1 C2 C1 61.4(7) 26_455 . ?
N1 C2 C1 49.5(12) . 27 ?
N1 C2 C1 145.9(17) 26_455 27 ?
C1 C2 C1 101.5(13) . 27 ?
N1 C2 C1 145.9(17) . 26_455 ?
N1 C2 C1 49.5(12) 26_455 26_455 ?
C1 C2 C1 101.5(13) . 26_455 ?
C1 C2 C1 114(3) 27 26_455 ?

loop_
_geom_bond_atom_site_label_1
_geom_bond_atom_site_label_2
_geom_bond_distance
_geom_bond_site_symmetry_2
_geom_bond_publ_flag
N1 C2 1.152(8) . ?
N1 C2 1.152(8) 27 ?
N1 C1 1.370(17) 27 ?
N1 C1 1.370(17) . ?
C1 N1 1.370(17) 26_455 ?
C1 C2 1.47(3) . ?
C1 C2 1.80(3) 27 ?
C1 C2 1.80(3) 26_455 ?
C2 N1 1.152(8) 26_455 ?
C2 C1 1.80(3) 27 ?
C2 C1 1.80(3) 26_455 ?

loop_
_geom_torsion_atom_site_label_1
_geom_torsion_atom_site_label_2
_geom_torsion_atom_site_label_3
_geom_torsion_atom_site_label_4
_geom_torsion
_geom_torsion_site_symmetry_1
_geom_torsion_site_symmetry_2
_geom_torsion_site_symmetry_3
_geom_torsion_site_symmetry_4
_geom_torsion_publ_flag
C2 N1 C1 N1 -1(2) . . . 26_455 ?
C2 N1 C1 N1 131(2) 27 . . 26_455 ?
C1 N1 C1 N1 69(2) 27 . . 26_455 ?
C2 N1 C1 C2 132.6(19) 27 . . . ?
C1 N1 C1 C2 70.0(10) 27 . . . ?
C2 N1 C1 C2 -132.6(19) . . . 27 ?
C1 N1 C1 C2 -62.6(10) 27 . . 27 ?
C2 N1 C1 C2 -34(2) . . . 26_455 ?
C2 N1 C1 C2 98(3) 27 . . 26_455 ?
C1 N1 C1 C2 36(2) 27 . . 26_455 ?
C2 N1 C2 N1 -72.6(17) 27 . . 26_455 ?
C1 N1 C2 N1 -138(2) 27 . . 26_455 ?
C1 N1 C2 N1 2(3) . . . 26_455 ?
C2 N1 C2 C1 -74(2) 27 . . . ?
C1 N1 C2 C1 -140(4) 27 . . . ?
C2 N1 C2 C1 65.4(16) 27 . . 27 ?
C1 N1 C2 C1 140(4) . . . 27 ?
C2 N1 C2 C1 -8(3) 27 . . 26_455 ?
C1 N1 C2 C1 -73(4) 27 . . 26_455 ?
C1 N1 C2 C1 66(2) . . . 26_455 ?
N1 C1 C2 N1 179(3) 26_455 . . . ?
C2 C1 C2 N1 28.7(11) 27 . . . ?
C2 C1 C2 N1 150(2) 26_455 . . . ?
N1 C1 C2 N1 -179(3) . . . 26_455 ?
C2 C1 C2 N1 -150(2) 27 . . 26_455 ?
C2 C1 C2 N1 -28.7(11) 26_455 . . 26_455 ?
N1 C1 C2 C1 148.3(14) 26_455 . . 27 ?
N1 C1 C2 C1 -30(3) . . . 27 ?
C2 C1 C2 C1 -1(3) 27 . . 27 ?
C2 C1 C2 C1 119.6(7) 26_455 . . 27 ?
N1 C1 C2 C1 30(3) 26_455 . . 26_455 ?
N1 C1 C2 C1 -148.3(14) . . . 26_455 ?
C2 C1 C2 C1 -119.6(7) 27 . . 26_455 ?
C2 C1 C2 C1 1(3) 26_455 . . 26_455 ?
